data_7701069
loop_
_publ_author_name
'Clulow, Rebecca'
'Bradford, Alasdair J.'
'Lee, Stephen L.'
'Lightfoot, Philip'

_publ_section_title
;
 Perovzalates: a family of perovskite-related oxalates.
;
_journal_issue 38
_journal_name_full 'Dalton transactions (Cambridge, England : 2003)'
_journal_page_first 14461
_journal_page_last 14466
_journal_paper_doi 10.1039/c9dt03149a
_journal_volume 48
_journal_year 2019
_chemical_formula_sum 'C6 Fe Li3 O12 Rb'
_chemical_formula_weight 426.20
_space_group_crystal_system trigonal
_space_group_IT_number 167
_space_group_name_Hall '-R 3 2"c'
_space_group_name_H-M_alt 'R -3 c :H'
_symmetry_space_group_name_Hall '-R 3 2"c'
_symmetry_space_group_name_H-M 'R -3 c :H'
_audit_creation_method SHELXL-2014/7
_audit_update_record
;
2019-09-05 deposited with the CCDC.    2019-09-06 downloaded from the CCDC.
;
_cell_angle_alpha 90
_cell_angle_beta 90
_cell_angle_gamma 120
_cell_formula_units_Z 6
_cell_length_a 11.4780(8)
_cell_length_b 11.4780(8)
_cell_length_c 15.1001(12)
_cell_measurement_reflns_used 867
_cell_measurement_temperature 173(2)
_cell_measurement_theta_max 27.5
_cell_measurement_theta_min 2.5
_cell_volume 1722.8(2)
_computing_cell_refinement 'CrystalClear-SM Expert 2.1 b45 (Rigaku, 2015)'
_computing_data_collection 'CrystalClear-SM Expert 2.1 b45 (Rigaku, 2015)'
_computing_data_reduction 'CrystalClear-SM Expert 2.1 b45 (Rigaku, 2015)'
_computing_molecular_graphics 'Crystalmaker (Palmer, 2014)'
_computing_publication_material 'WinGX publication routines (Farrugia, 2012)'
_computing_structure_refinement 'SHELXL-2014/7 (Sheldrick, 2014)'
_computing_structure_solution 'SHELXL-2014/7 (Sheldrick, 2014)'
_diffrn_ambient_temperature 173(2)
_diffrn_detector_area_resol_mean 13.6612
_diffrn_measured_fraction_theta_full 1.000
_diffrn_measured_fraction_theta_max 1.000
_diffrn_measurement_device_type 'Rigaku Mercury2 (2x2 bin mode)'
_diffrn_measurement_method 'profile data from \w-scans'
_diffrn_radiation_type MoK\a
_diffrn_radiation_wavelength 0.71075
_diffrn_reflns_av_R_equivalents 0.0542
_diffrn_reflns_av_unetI/netI 0.0196
_diffrn_reflns_Laue_measured_fraction_full 1.000
_diffrn_reflns_Laue_measured_fraction_max 1.000
_diffrn_reflns_limit_h_max 14
_diffrn_reflns_limit_h_min -14
_diffrn_reflns_limit_k_max 14
_diffrn_reflns_limit_k_min -14
_diffrn_reflns_limit_l_max 19
_diffrn_reflns_limit_l_min -19
_diffrn_reflns_number 5535
_diffrn_reflns_point_group_measured_fraction_full 1.000
_diffrn_reflns_point_group_measured_fraction_max 1.000
_diffrn_reflns_theta_full 25.242
_diffrn_reflns_theta_max 27.493
_diffrn_reflns_theta_min 3.389
_diffrn_source 'sealed tube'
_exptl_absorpt_coefficient_mu 5.592
_exptl_absorpt_correction_T_max 1.000
_exptl_absorpt_correction_T_min 0.818
_exptl_absorpt_correction_type multi-scan
_exptl_absorpt_process_details
'The program SADABS-2008/1 - G.M. Sheldrick was used to apply a multi-scan absorption correction.'
_exptl_crystal_colour orange
_exptl_crystal_density_diffrn 2.465
_exptl_crystal_description prism
_exptl_crystal_F_000 1224
_exptl_crystal_size_max 0.14
_exptl_crystal_size_mid 0.12
_exptl_crystal_size_min 0.06
_refine_diff_density_max 0.363
_refine_diff_density_min -0.454
_refine_diff_density_rms 0.085
_refine_ls_extinction_method none
_refine_ls_goodness_of_fit_ref 0.815
_refine_ls_hydrogen_treatment undef
_refine_ls_matrix_type full
_refine_ls_number_parameters 37
_refine_ls_number_reflns 446
_refine_ls_number_restraints 0
_refine_ls_restrained_S_all 0.815
_refine_ls_R_factor_all 0.0412
_refine_ls_R_factor_gt 0.0251
_refine_ls_shift/su_max 0.000
_refine_ls_shift/su_mean 0.000
_refine_ls_structure_factor_coef Fsqd
_refine_ls_weighting_details 'w=1/[\s^2^(Fo^2^)+(0.1000P)^2^] where P=(Fo^2^+2Fc^2^)/3'
_refine_ls_weighting_scheme calc
_refine_ls_wR_factor_gt 0.0886
_refine_ls_wR_factor_ref 0.1084
_reflns_Friedel_coverage 0.000
_reflns_number_gt 334
_reflns_number_total 446
_reflns_threshold_expression 'I > 2\s(I)'
_cod_data_source_file c9dt03149a2.cif
_cod_data_source_block shelx4
_cod_depositor_comments 'Adding full bibliography for 7701065--7701072.cif.'
_cod_original_cell_volume 1722.8(3)
_cod_database_code 7701069
_shelx_shelxl_version_number 2014/7
_shelx_space_group_comment
;
The symmetry employed for this shelxl refinement is uniquely defined
by the following loop, which should always be used as a source of
symmetry information in preference to the above space-group names.
They are only intended as comments.
;

loop_
_space_group_symop_operation_xyz
'x, y, z'
'-y, x-y, z'
'-x+y, -x, z'
'y, x, -z+1/2'
'x-y, -y, -z+1/2'
'-x, -x+y, -z+1/2'
'x+2/3, y+1/3, z+1/3'
'-y+2/3, x-y+1/3, z+1/3'
'-x+y+2/3, -x+1/3, z+1/3'
'y+2/3, x+1/3, -z+5/6'
'x-y+2/3, -y+1/3, -z+5/6'
'-x+2/3, -x+y+1/3, -z+5/6'
'x+1/3, y+2/3, z+2/3'
'-y+1/3, x-y+2/3, z+2/3'
'-x+y+1/3, -x+2/3, z+2/3'
'y+1/3, x+2/3, -z+7/6'
'x-y+1/3, -y+2/3, -z+7/6'
'-x+1/3, -x+y+2/3, -z+7/6'
'-x, -y, -z'
'y, -x+y, -z'
'x-y, x, -z'
'-y, -x, z-1/2'
'-x+y, y, z-1/2'
'x, x-y, z-1/2'
'-x+2/3, -y+1/3, -z+1/3'
'y+2/3, -x+y+1/3, -z+1/3'
'x-y+2/3, x+1/3, -z+1/3'
'-y+2/3, -x+1/3, z-1/6'
'-x+y+2/3, y+1/3, z-1/6'
'x+2/3, x-y+1/3, z-1/6'
'-x+1/3, -y+2/3, -z+2/3'
'y+1/3, -x+y+2/3, -z+2/3'
'x-y+1/3, x+2/3, -z+2/3'
'-y+1/3, -x+2/3, z+1/6'
'-x+y+1/3, y+2/3, z+1/6'
'x+1/3, x-y+2/3, z+1/6'

loop_
_atom_site_label
_atom_site_type_symbol
_atom_site_fract_x
_atom_site_fract_y
_atom_site_fract_z
_atom_site_U_iso_or_equiv
_atom_site_adp_type
_atom_site_occupancy
_atom_site_site_symmetry_order
_atom_site_calc_flag
_atom_site_refinement_flags_posn
_atom_site_refinement_flags_adp
_atom_site_refinement_flags_occupancy
Rb1 Rb 0.6667 0.3333 0.3333 0.0185(3) Uani 1 6 d S T P
Fe1 Fe 0.3333 0.6667 0.4167 0.0119(3) Uani 1 6 d S T P
O1 O 0.6233(2) 0.5744(2) 0.34997(14) 0.0194(5) Uani 1 1 d . . .
O2 O 0.4404(2) 0.5939(2) 0.34142(14) 0.0180(5) Uani 1 1 d . . .
C1 C 0.5519(3) 0.6194(3) 0.37615(19) 0.0165(6) Uani 1 1 d . . .
Li1 Li 0.7999(7) 0.6667 0.4167 0.0215(15) Uani 1 2 d S T P

loop_
_atom_site_aniso_label
_atom_site_aniso_U_11
_atom_site_aniso_U_22
_atom_site_aniso_U_33
_atom_site_aniso_U_23
_atom_site_aniso_U_13
_atom_site_aniso_U_12
Rb1 0.0173(4) 0.0173(4) 0.0208(5) 0.000 0.000 0.00866(18)
Fe1 0.0111(4) 0.0111(4) 0.0135(6) 0.000 0.000 0.0056(2)
O1 0.0193(11) 0.0216(12) 0.0207(10) -0.0035(8) -0.0005(8) 0.0129(9)
O2 0.0179(10) 0.0206(10) 0.0178(12) -0.0043(8) -0.0016(8) 0.0116(8)
C1 0.0159(13) 0.0163(13) 0.0160(14) 0.0013(10) 0.0017(11) 0.0071(12)
Li1 0.021(2) 0.026(4) 0.020(4) 0.002(3) 0.0010(14) 0.013(2)

loop_
_atom_type_symbol
_atom_type_description
_atom_type_scat_dispersion_real
_atom_type_scat_dispersion_imag
_atom_type_scat_source
Rb Rb -0.9393 2.9676 'International Tables Vol C Tables 4.2.6.8 and 6.1.1.4'
Li Li -0.0003 0.0001 'International Tables Vol C Tables 4.2.6.8 and 6.1.1.4'
Fe Fe 0.3463 0.8444 'International Tables Vol C Tables 4.2.6.8 and 6.1.1.4'
C C 0.0033 0.0016 'International Tables Vol C Tables 4.2.6.8 and 6.1.1.4'
O O 0.0106 0.0060 'International Tables Vol C Tables 4.2.6.8 and 6.1.1.4'

loop_
_geom_angle_atom_site_label_1
_geom_angle_atom_site_label_2
_geom_angle_atom_site_label_3
_geom_angle
_geom_angle_site_symmetry_1
_geom_angle_site_symmetry_3
O1 Rb1 O1 180.0 33_545 3_665
O1 Rb1 O1 119.334(12) 33_545 32
O1 Rb1 O1 60.667(12) 3_665 32
O1 Rb1 O1 60.667(12) 33_545 2_655
O1 Rb1 O1 119.332(12) 3_665 2_655
O1 Rb1 O1 180.0 32 2_655
O1 Rb1 O1 60.668(12) 33_545 .
O1 Rb1 O1 119.332(12) 3_665 .
O1 Rb1 O1 60.669(12) 32 .
O1 Rb1 O1 119.332(12) 2_655 .
O1 Rb1 O1 119.332(12) 33_545 31_655
O1 Rb1 O1 60.667(12) 3_665 31_655
O1 Rb1 O1 119.331(12) 32 31_655
O1 Rb1 O1 60.668(12) 2_655 31_655
O1 Rb1 O1 180.0 . 31_655
O1 Rb1 O2 61.80(5) 33_545 35_545
O1 Rb1 O2 118.21(5) 3_665 35_545
O1 Rb1 O2 117.95(6) 32 35_545
O1 Rb1 O2 62.05(6) 2_655 35_545
O1 Rb1 O2 78.02(6) . 35_545
O1 Rb1 O2 101.98(6) 31_655 35_545
O1 Rb1 O2 101.99(6) 33_545 36
O1 Rb1 O2 78.01(6) 3_665 36
O1 Rb1 O2 61.79(5) 32 36
O1 Rb1 O2 118.21(5) 2_655 36
O1 Rb1 O2 62.05(6) . 36
O1 Rb1 O2 117.95(6) 31_655 36
O2 Rb1 O2 58.37(6) 35_545 36
O1 Rb1 O2 118.21(5) 33_545 5_665
O1 Rb1 O2 61.79(5) 3_665 5_665
O1 Rb1 O2 62.05(6) 32 5_665
O1 Rb1 O2 117.95(6) 2_655 5_665
O1 Rb1 O2 101.98(6) . 5_665
O1 Rb1 O2 78.01(6) 31_655 5_665
O2 Rb1 O2 180.0 35_545 5_665
O2 Rb1 O2 121.63(6) 36 5_665
O1 Rb1 O2 78.01(6) 33_545 6_655
O1 Rb1 O2 101.99(6) 3_665 6_655
O1 Rb1 O2 118.21(5) 32 6_655
O1 Rb1 O2 61.79(5) 2_655 6_655
O1 Rb1 O2 117.95(6) . 6_655
O1 Rb1 O2 62.05(6) 31_655 6_655
O2 Rb1 O2 121.63(6) 35_545 6_655
O2 Rb1 O2 180.0 36 6_655
O2 Rb1 O2 58.37(6) 5_665 6_655
O1 Rb1 O2 117.95(6) 33_545 34_655
O1 Rb1 O2 62.05(6) 3_665 34_655
O1 Rb1 O2 101.99(6) 32 34_655
O1 Rb1 O2 78.01(6) 2_655 34_655
O1 Rb1 O2 118.21(5) . 34_655
O1 Rb1 O2 61.79(5) 31_655 34_655
O2 Rb1 O2 58.37(6) 35_545 34_655
O2 Rb1 O2 58.37(6) 36 34_655
O2 Rb1 O2 121.63(6) 5_665 34_655
O2 Rb1 O2 121.63(6) 6_655 34_655
O1 Rb1 O2 62.05(6) 33_545 4
O1 Rb1 O2 117.95(6) 3_665 4
O1 Rb1 O2 78.01(6) 32 4
O1 Rb1 O2 101.99(6) 2_655 4
O1 Rb1 O2 61.79(5) . 4
O1 Rb1 O2 118.21(5) 31_655 4
O2 Rb1 O2 121.63(6) 35_545 4
O2 Rb1 O2 121.63(6) 36 4
O2 Rb1 O2 58.37(6) 5_665 4
O2 Rb1 O2 58.37(6) 6_655 4
O2 Rb1 O2 180.0 34_655 4
O2 Fe1 O2 94.10(11) 11_565 2_665
O2 Fe1 O2 169.37(11) 11_565 3_565
O2 Fe1 O2 94.12(8) 2_665 3_565
O2 Fe1 O2 78.58(11) 11_565 .
O2 Fe1 O2 94.12(8) 2_665 .
O2 Fe1 O2 94.12(8) 3_565 .
O2 Fe1 O2 94.12(8) 11_565 12
O2 Fe1 O2 169.37(11) 2_665 12
O2 Fe1 O2 78.57(11) 3_565 12
O2 Fe1 O2 94.11(11) . 12
O2 Fe1 O2 94.12(8) 11_565 10_455
O2 Fe1 O2 78.58(11) 2_665 10_455
O2 Fe1 O2 94.10(11) 3_565 10_455
O2 Fe1 O2 169.37(11) . 10_455
O2 Fe1 O2 94.12(8) 12 10_455
O2 Fe1 Rb1 122.30(6) 11_565 4
O2 Fe1 Rb1 57.71(6) 2_665 4
O2 Fe1 Rb1 57.71(6) 3_565 4
O2 Fe1 Rb1 57.71(6) . 4
O2 Fe1 Rb1 122.30(6) 12 4
O2 Fe1 Rb1 122.29(6) 10_455 4
O2 Fe1 Rb1 57.71(6) 11_565 7_455
O2 Fe1 Rb1 122.29(6) 2_665 7_455
O2 Fe1 Rb1 122.29(6) 3_565 7_455
O2 Fe1 Rb1 122.29(6) . 7_455
O2 Fe1 Rb1 57.71(6) 12 7_455
O2 Fe1 Rb1 57.70(6) 10_455 7_455
Rb1 Fe1 Rb1 180.0 4 7_455
C1 O1 Li1 108.9(2) . .
C1 O1 Li1 85.84(17) . 33_545
Li1 O1 Li1 163.9(2) . 33_545
C1 O1 Rb1 148.10(18) . .
Li1 O1 Rb1 86.61(14) . .
Li1 O1 Rb1 83.77(9) 33_545 .
C1 O2 Fe1 113.67(19) . .
C1 O2 Li1 87.4(2) . 33_545
Fe1 O2 Li1 156.8(2) . 33_545
C1 O2 Rb1 138.92(17) . 4
Fe1 O2 Rb1 88.03(7) . 4
Li1 O2 Rb1 81.33(6) 33_545 4
O1 C1 O2 125.1(3) . .
O1 C1 C1 118.39(16) . 11_565
O2 C1 C1 116.55(17) . 11_565
O1 C1 Li1 63.91(17) . 33_545
O2 C1 Li1 61.16(17) . 33_545
C1 C1 Li1 177.38(18) 11_565 33_545
O1 C1 Li1 45.44(14) . .
O2 C1 Li1 168.7(2) . .
C1 C1 Li1 73.32(8) 11_565 .
Li1 C1 Li1 109.10(17) 33_545 .
O1 Li1 O1 84.6(3) . 11_565
O1 Li1 O2 101.72(14) . 32
O1 Li1 O2 101.47(14) 11_565 32
O1 Li1 O2 101.47(14) . 36
O1 Li1 O2 101.72(14) 11_565 36
O2 Li1 O2 148.5(4) 32 36
O1 Li1 O1 162.56(12) . 36
O1 Li1 O1 93.98(7) 11_565 36
O2 Li1 O1 95.6(2) 32 36
O2 Li1 O1 61.72(14) 36 36
O1 Li1 O1 93.98(7) . 32
O1 Li1 O1 162.55(12) 11_565 32
O2 Li1 O1 61.72(14) 32 32
O2 Li1 O1 95.6(2) 36 32
O1 Li1 O1 92.5(3) 36 32
O1 Li1 C1 132.75(12) . 36
O1 Li1 C1 98.65(9) 11_565 36
O2 Li1 C1 123.2(3) 32 36
O2 Li1 C1 31.48(11) 36 36
O1 Li1 C1 30.25(11) 36 36
O1 Li1 C1 95.1(3) 32 36
O1 Li1 C1 98.65(9) . 32
O1 Li1 C1 132.75(12) 11_565 32
O2 Li1 C1 31.48(11) 32 32
O2 Li1 C1 123.2(3) 36 32
O1 Li1 C1 95.1(3) 36 32
O1 Li1 C1 30.25(11) 32 32
C1 Li1 C1 111.8(3) 36 32
O1 Li1 C1 25.70(13) . .
O1 Li1 C1 58.9(2) 11_565 .
O2 Li1 C1 103.78(19) 32 .
O2 Li1 C1 106.4(2) 36 .
O1 Li1 C1 149.1(2) 36 .
O1 Li1 C1 117.87(12) 32 .
C1 Li1 C1 131.8(2) 36 .
C1 Li1 C1 114.03(12) 32 .
O1 Li1 C1 58.9(2) . 11_565
O1 Li1 C1 25.70(13) 11_565 11_565
O2 Li1 C1 106.4(2) 32 11_565
O2 Li1 C1 103.79(19) 36 11_565
O1 Li1 C1 117.87(12) 36 11_565
O1 Li1 C1 149.1(2) 32 11_565
C1 Li1 C1 114.03(12) 36 11_565
C1 Li1 C1 131.8(2) 32 11_565
C1 Li1 C1 33.37(16) . 11_565
O1 Li1 Rb1 132.6(2) . 10
O1 Li1 Rb1 58.87(6) 11_565 10
O2 Li1 Rb1 62.30(6) 32 10
O2 Li1 Rb1 113.97(11) 36 10
O1 Li1 Rb1 58.48(6) 36 10
O1 Li1 Rb1 111.95(18) 32 10
C1 Li1 Rb1 85.38(11) 36 10
C1 Li1 Rb1 87.69(11) 32 10
C1 Li1 Rb1 110.25(17) . 10
C1 Li1 Rb1 81.97(10) 11_565 10
O1 Li1 Rb1 58.87(6) . .
O1 Li1 Rb1 132.6(2) 11_565 .
O2 Li1 Rb1 113.97(11) 32 .
O2 Li1 Rb1 62.30(6) 36 .
O1 Li1 Rb1 111.95(18) 36 .
O1 Li1 Rb1 58.48(6) 32 .
C1 Li1 Rb1 87.69(11) 36 .
C1 Li1 Rb1 85.38(11) 32 .
C1 Li1 Rb1 81.97(10) . .
C1 Li1 Rb1 110.25(17) 11_565 .
Rb1 Li1 Rb1 167.6(2) 10 .

loop_
_geom_bond_atom_site_label_1
_geom_bond_atom_site_label_2
_geom_bond_distance
_geom_bond_site_symmetry_2
Rb1 O1 3.057(2) 33_545
Rb1 O1 3.057(2) 3_665
Rb1 O1 3.057(2) 32
Rb1 O1 3.057(2) 2_655
Rb1 O1 3.057(2) .
Rb1 O1 3.057(2) 31_655
Rb1 O2 3.193(2) 35_545
Rb1 O2 3.193(2) 36
Rb1 O2 3.193(2) 5_665
Rb1 O2 3.193(2) 6_655
Rb1 O2 3.193(2) 34_655
Rb1 O2 3.193(2) 4
Fe1 O2 2.127(2) 11_565
Fe1 O2 2.127(2) 2_665
Fe1 O2 2.127(2) 3_565
Fe1 O2 2.127(2) .
Fe1 O2 2.127(2) 12
Fe1 O2 2.127(2) 10_455
Fe1 Rb1 3.7751(3) 4
Fe1 Rb1 3.7751(3) 7_455
O1 C1 1.232(4) .
O1 Li1 2.024(6) .
O1 Li1 2.196(6) 33_545
O2 C1 1.275(4) .
O2 Li1 2.138(3) 33_545
O2 Rb1 3.193(2) 4
C1 C1 1.543(6) 11_565
C1 Li1 2.439(5) 33_545
C1 Li1 2.688(8) .
Li1 O1 2.024(6) 11_565
Li1 O2 2.138(3) 32
Li1 O2 2.138(3) 36
Li1 O1 2.196(6) 36
Li1 O1 2.196(6) 32
Li1 C1 2.439(5) 36
Li1 C1 2.439(5) 32
Li1 C1 2.688(8) 11_565
Li1 Rb1 3.5651(8) 10
